data_4027370
loop_
_publ_author_name
'A. Stephen K. Hashmi'
'Maria Camila Blanco Jaimes'
'Andreas M. Schuster'
'Frank Rominger'

_publ_section_title
;
 From Propargylic Amides to Functionalized Oxazoles: Domino Gold
 Catalysis/Oxidation by Dioxygen
;
_journal_name_full 'Journal of Organic Chemistry'
_journal_page_first 6394
_journal_page_last 6408
_journal_paper_doi 10.1021/jo301288w
_journal_volume 77
_journal_year 2012
_chemical_formula_sum 'C14 H17 N O3'
_chemical_formula_weight 247.29
_chemical_name_common 'in manuscript 8b'
_space_group_IT_number 14
_symmetry_cell_setting monoclinic
_symmetry_space_group_name_Hall '-P 2yn'
_symmetry_space_group_name_H-M 'P 1 21/n 1'
_atom_sites_solution_hydrogens geom
_atom_sites_solution_primary direct
_atom_sites_solution_secondary difmap
_audit_creation_method SHELXL-97
_cell_angle_alpha 90.00
_cell_angle_beta 92.552(5)
_cell_angle_gamma 90.00
_cell_formula_units_Z 4
_cell_length_a 7.6180(18)
_cell_length_b 10.819(3)
_cell_length_c 15.469(4)
_cell_measurement_reflns_used 2379
_cell_measurement_temperature 200(2)
_cell_measurement_theta_max 28.10
_cell_measurement_theta_min 2.30
_cell_volume 1273.7(6)
_computing_cell_refinement 'Bruker SAINT'
_computing_data_collection 'Bruker APEX'
_computing_data_reduction 'Bruker SAINT'
_computing_molecular_graphics 'Bruker SHELXTL'
_computing_publication_material 'Bruker SHELXTL'
_computing_structure_refinement 'SHELXL-97 (Sheldrick, 2008)'
_computing_structure_solution 'SHELXS-97 (Sheldrick, 2008)'
_diffrn_ambient_temperature 200(2)
_diffrn_measured_fraction_theta_full 0.998
_diffrn_measured_fraction_theta_max 0.998
_diffrn_measurement_device_type 'Bruker APEX'
_diffrn_measurement_method '\w scans'
_diffrn_radiation_monochromator graphite
_diffrn_radiation_source 'fine-focus sealed tube'
_diffrn_radiation_type MoK\a
_diffrn_radiation_wavelength 0.71073
_diffrn_reflns_av_R_equivalents 0.0455
_diffrn_reflns_av_sigmaI/netI 0.0376
_diffrn_reflns_limit_h_max 10
_diffrn_reflns_limit_h_min -10
_diffrn_reflns_limit_k_max 14
_diffrn_reflns_limit_k_min -14
_diffrn_reflns_limit_l_max 20
_diffrn_reflns_limit_l_min -20
_diffrn_reflns_number 13141
_diffrn_reflns_theta_full 28.30
_diffrn_reflns_theta_max 28.30
_diffrn_reflns_theta_min 2.30
_exptl_absorpt_coefficient_mu 0.091
_exptl_absorpt_correction_T_max 0.9848
_exptl_absorpt_correction_T_min 0.9742
_exptl_absorpt_correction_type multi-scan
_exptl_absorpt_process_details
;
Sheldrick, G. M. (2008). <i>SADABS</i>. University of G\"ottingen, Germany.
;
_exptl_crystal_colour colourless
_exptl_crystal_density_diffrn 1.290
_exptl_crystal_description polyhedron
_exptl_crystal_F_000 528
_exptl_crystal_size_max 0.29
_exptl_crystal_size_mid 0.25
_exptl_crystal_size_min 0.17
_refine_diff_density_max 0.254
_refine_diff_density_min -0.198
_refine_diff_density_rms 0.043
_refine_ls_extinction_method none
_refine_ls_goodness_of_fit_ref 1.105
_refine_ls_hydrogen_treatment refall
_refine_ls_matrix_type full
_refine_ls_number_parameters 231
_refine_ls_number_reflns 3166
_refine_ls_number_restraints 0
_refine_ls_restrained_S_all 1.105
_refine_ls_R_factor_all 0.0824
_refine_ls_R_factor_gt 0.0572
_refine_ls_shift/su_max 0.001
_refine_ls_shift/su_mean 0.000
_refine_ls_structure_factor_coef Fsqd
_refine_ls_weighting_details 'calc w=1/[\s^2^(Fo^2^)+(0.0581P)^2^+0.1539P] where P=(Fo^2^+2Fc^2^)/3'
_refine_ls_weighting_scheme calc
_refine_ls_wR_factor_gt 0.1208
_refine_ls_wR_factor_ref 0.1312
_reflns_number_gt 2335
_reflns_number_total 3166
_reflns_threshold_expression >2sigma(I)
_cod_data_source_file jo301288w_si_006.cif
_cod_data_source_block cab6
_cod_original_cell_volume 1273.6(5)
_cod_original_sg_symbol_H-M 'P 21/n'
_cod_database_code 4027370

loop_
_symmetry_equiv_pos_as_xyz
'x, y, z'
'-x+1/2, y+1/2, -z+1/2'
'-x, -y, -z'
'x-1/2, -y-1/2, z-1/2'

loop_
_atom_site_label
_atom_site_type_symbol
_atom_site_fract_x
_atom_site_fract_y
_atom_site_fract_z
_atom_site_U_iso_or_equiv
_atom_site_adp_type
_atom_site_occupancy
_atom_site_symmetry_multiplicity
_atom_site_calc_flag
O3 O 0.32643(15) 0.46297(10) 0.09430(7) 0.0348(3) Uani 1 1 d
O7 O 0.19599(18) 0.72321(12) 0.13534(9) 0.0478(4) Uani 1 1 d
O17 O 0.19086(16) -0.04829(10) -0.09522(7) 0.0389(3) Uani 1 1 d
N2 N 0.38891(18) 0.34700(12) 0.20973(9) 0.0374(3) Uani 1 1 d
C1 C 0.3387(2) 0.34804(14) 0.12846(10) 0.0320(4) Uani 1 1 d
C4 C 0.3749(2) 0.54158(15) 0.16171(11) 0.0348(4) Uani 1 1 d
C5 C 0.4126(2) 0.47132(16) 0.23079(11) 0.0363(4) Uani 1 1 d
C6 C 0.3687(3) 0.67583(16) 0.14298(13) 0.0419(4) Uani 1 1 d
C11 C 0.2986(2) 0.24384(14) 0.07151(10) 0.0319(4) Uani 1 1 d
C12 C 0.2389(2) 0.26213(15) -0.01389(11) 0.0357(4) Uani 1 1 d
C13 C 0.2049(2) 0.16277(15) -0.06761(11) 0.0376(4) Uani 1 1 d
C14 C 0.2276(2) 0.04334(14) -0.03708(10) 0.0330(4) Uani 1 1 d
C15 C 0.2850(2) 0.02368(16) 0.04813(11) 0.0373(4) Uani 1 1 d
C16 C 0.3205(2) 0.12358(15) 0.10155(11) 0.0369(4) Uani 1 1 d
C17 C 0.2096(2) -0.17432(15) -0.06671(11) 0.0356(4) Uani 1 1 d
C18 C 0.1578(2) -0.25597(15) -0.14226(11) 0.0360(4) Uani 1 1 d
C19 C 0.1646(3) -0.39222(16) -0.11916(12) 0.0406(4) Uani 1 1 d
C20 C 0.1063(3) -0.47402(19) -0.19457(14) 0.0490(5) Uani 1 1 d
H5 H 0.454(2) 0.4960(16) 0.2875(12) 0.039(5) Uiso 1 1 d
H7 H 0.165(3) 0.742(2) 0.1858(17) 0.075(8) Uiso 1 1 d
H12 H 0.219(2) 0.3400(16) -0.0338(11) 0.037(5) Uiso 1 1 d
H13 H 0.165(2) 0.1738(16) -0.1251(12) 0.040(5) Uiso 1 1 d
H15 H 0.301(2) -0.0531(18) 0.0672(13) 0.046(5) Uiso 1 1 d
H16 H 0.363(2) 0.1121(16) 0.1592(12) 0.043(5) Uiso 1 1 d
H6A H 0.435(2) 0.7200(17) 0.1892(13) 0.047(5) Uiso 1 1 d
H17A H 0.135(2) -0.1879(15) -0.0181(11) 0.033(4) Uiso 1 1 d
H18A H 0.238(2) -0.2387(15) -0.1890(11) 0.036(4) Uiso 1 1 d
H19A H 0.286(3) -0.4140(17) -0.1001(12) 0.046(5) Uiso 1 1 d
H20A H -0.015(3) -0.451(2) -0.2205(15) 0.078(7) Uiso 1 1 d
H6B H 0.423(2) 0.6894(17) 0.0864(13) 0.049(5) Uiso 1 1 d
H17B H 0.333(2) -0.1900(15) -0.0452(11) 0.034(4) Uiso 1 1 d
H18B H 0.038(2) -0.2362(15) -0.1618(11) 0.037(5) Uiso 1 1 d
H19B H 0.095(2) -0.4086(17) -0.0695(13) 0.047(5) Uiso 1 1 d
H20B H 0.104(3) -0.557(2) -0.1805(14) 0.064(6) Uiso 1 1 d
H20C H 0.183(3) -0.4630(18) -0.2450(14) 0.062(6) Uiso 1 1 d

loop_
_atom_site_aniso_label
_atom_site_aniso_U_11
_atom_site_aniso_U_22
_atom_site_aniso_U_33
_atom_site_aniso_U_23
_atom_site_aniso_U_13
_atom_site_aniso_U_12
O3 0.0435(7) 0.0285(6) 0.0323(6) 0.0007(4) -0.0010(5) 0.0005(5)
O7 0.0647(9) 0.0391(7) 0.0389(7) -0.0006(6) -0.0034(6) 0.0152(6)
O17 0.0547(7) 0.0277(6) 0.0338(6) 0.0005(5) -0.0034(5) 0.0009(5)
N2 0.0436(8) 0.0326(7) 0.0356(8) 0.0011(6) -0.0004(6) 0.0011(6)
C1 0.0317(8) 0.0301(8) 0.0343(8) 0.0034(7) 0.0032(6) 0.0024(6)
C4 0.0353(9) 0.0330(9) 0.0359(9) -0.0029(7) 0.0004(7) -0.0004(7)
C5 0.0396(9) 0.0346(9) 0.0343(9) -0.0027(7) -0.0031(7) 0.0008(7)
C6 0.0529(11) 0.0316(9) 0.0407(10) -0.0007(7) -0.0032(8) -0.0031(8)
C11 0.0305(8) 0.0322(8) 0.0333(8) 0.0001(6) 0.0045(6) 0.0004(6)
C12 0.0429(9) 0.0268(8) 0.0373(9) 0.0044(7) 0.0001(7) 0.0035(7)
C13 0.0459(10) 0.0351(9) 0.0312(9) 0.0025(7) -0.0036(7) 0.0037(7)
C14 0.0344(9) 0.0313(8) 0.0337(8) -0.0010(6) 0.0034(6) 0.0013(6)
C15 0.0489(10) 0.0266(8) 0.0364(9) 0.0049(7) 0.0013(7) 0.0036(7)
C16 0.0464(10) 0.0344(9) 0.0296(8) 0.0029(7) -0.0005(7) 0.0007(7)
C17 0.0421(10) 0.0296(9) 0.0351(9) 0.0013(7) 0.0031(7) 0.0011(7)
C18 0.0401(9) 0.0337(9) 0.0344(9) -0.0001(7) 0.0023(7) 0.0007(7)
C19 0.0469(10) 0.0321(9) 0.0431(10) -0.0003(7) 0.0045(8) 0.0005(8)
C20 0.0581(13) 0.0346(10) 0.0541(12) -0.0076(9) 0.0009(10) -0.0031(9)

loop_
_atom_type_symbol
_atom_type_description
_atom_type_scat_dispersion_real
_atom_type_scat_dispersion_imag
_atom_type_scat_source
C C 0.0033 0.0016 'International Tables Vol C Tables 4.2.6.8 and 6.1.1.4'
H H 0.0000 0.0000 'International Tables Vol C Tables 4.2.6.8 and 6.1.1.4'
N N 0.0061 0.0033 'International Tables Vol C Tables 4.2.6.8 and 6.1.1.4'
O O 0.0106 0.0060 'International Tables Vol C Tables 4.2.6.8 and 6.1.1.4'

loop_
_geom_angle_atom_site_label_1
_geom_angle_atom_site_label_2
_geom_angle_atom_site_label_3
_geom_angle
C1 O3 C4 105.02(12)
C6 O7 H7 108.0(16)
C14 O17 C17 118.28(12)
C1 N2 C5 104.33(13)
N2 C1 O3 113.50(14)
N2 C1 C11 128.67(15)
O3 C1 C11 117.83(13)
C5 C4 O3 107.14(14)
C5 C4 C6 136.07(16)
O3 C4 C6 116.76(14)
C4 C5 N2 110.01(15)
C4 C5 H5 128.8(11)
N2 C5 H5 121.2(11)
O7 C6 C4 113.21(15)
O7 C6 H6A 109.3(11)
C4 C6 H6A 108.9(11)
O7 C6 H6B 107.0(11)
C4 C6 H6B 107.8(11)
H6A C6 H6B 110.6(15)
C16 C11 C12 118.68(15)
C16 C11 C1 120.29(15)
C12 C11 C1 121.03(15)
C13 C12 C11 120.45(15)
C13 C12 H12 119.8(11)
C11 C12 H12 119.7(11)
C12 C13 C14 120.40(16)
C12 C13 H13 121.3(11)
C14 C13 H13 118.3(11)
O17 C14 C13 115.87(14)
O17 C14 C15 124.34(14)
C13 C14 C15 119.80(15)
C16 C15 C14 119.61(15)
C16 C15 H15 120.8(13)
C14 C15 H15 119.5(13)
C15 C16 C11 121.06(16)
C15 C16 H16 120.9(11)
C11 C16 H16 118.1(11)
O17 C17 C18 107.43(13)
O17 C17 H17A 109.1(10)
C18 C17 H17A 111.7(10)
O17 C17 H17B 110.1(10)
C18 C17 H17B 111.7(10)
H17A C17 H17B 106.7(14)
C17 C18 C19 112.50(14)
C17 C18 H18A 108.0(10)
C19 C18 H18A 109.9(9)
C17 C18 H18B 108.8(10)
C19 C18 H18B 108.1(10)
H18A C18 H18B 109.5(14)
C20 C19 C18 112.36(16)
C20 C19 H19A 109.3(11)
C18 C19 H19A 108.9(11)
C20 C19 H19B 110.5(11)
C18 C19 H19B 110.5(11)
H19A C19 H19B 105.2(15)
C19 C20 H20A 112.9(13)
C19 C20 H20B 113.3(14)
H20A C20 H20B 107.5(19)
C19 C20 H20C 111.7(12)
H20A C20 H20C 102.1(18)
H20B C20 H20C 108.6(18)

loop_
_geom_bond_atom_site_label_1
_geom_bond_atom_site_label_2
_geom_bond_distance
O3 C1 1.3527(18)
O3 C4 1.3831(19)
O7 C6 1.412(2)
O7 H7 0.85(3)
O17 C14 1.3592(19)
O17 C17 1.4382(19)
N2 C1 1.298(2)
N2 C5 1.394(2)
C1 C11 1.455(2)
C4 C5 1.332(2)
C4 C6 1.481(2)
C5 H5 0.956(18)
C6 H6A 0.98(2)
C6 H6B 0.99(2)
C11 C16 1.389(2)
C11 C12 1.392(2)
C12 C13 1.376(2)
C12 H12 0.907(17)
C13 C14 1.384(2)
C13 H13 0.934(18)
C14 C15 1.387(2)
C15 C16 1.380(2)
C15 H15 0.888(19)
C16 H16 0.942(18)
C17 C18 1.504(2)
C17 H17A 0.972(17)
C17 H17B 0.994(17)
C18 C19 1.517(2)
C18 H18A 0.986(17)
C18 H18B 0.970(18)
C19 C20 1.515(3)
C19 H19A 0.990(19)
C19 H19B 0.97(2)
C20 H20A 1.02(3)
C20 H20B 0.92(2)
C20 H20C 1.00(2)

loop_
_geom_torsion_atom_site_label_1
_geom_torsion_atom_site_label_2
_geom_torsion_atom_site_label_3
_geom_torsion_atom_site_label_4
_geom_torsion
C5 N2 C1 O3 -0.34(18)
C5 N2 C1 C11 178.47(15)
C4 O3 C1 N2 0.23(17)
C4 O3 C1 C11 -178.72(13)
C1 O3 C4 C5 -0.01(17)
C1 O3 C4 C6 -178.34(14)
O3 C4 C5 N2 -0.19(19)
C6 C4 C5 N2 177.66(19)
C1 N2 C5 C4 0.32(19)
C5 C4 C6 O7 -104.3(2)
O3 C4 C6 O7 73.4(2)
N2 C1 C11 C16 -3.1(3)
O3 C1 C11 C16 175.63(14)
N2 C1 C11 C12 177.26(16)
O3 C1 C11 C12 -4.0(2)
C16 C11 C12 C13 -0.9(2)
C1 C11 C12 C13 178.68(15)
C11 C12 C13 C14 0.8(3)
C17 O17 C14 C13 -179.10(14)
C17 O17 C14 C15 1.1(2)
C12 C13 C14 O17 -179.85(15)
C12 C13 C14 C15 0.0(3)
O17 C14 C15 C16 179.26(15)
C13 C14 C15 C16 -0.5(3)
C14 C15 C16 C11 0.4(3)
C12 C11 C16 C15 0.4(2)
C1 C11 C16 C15 -179.26(15)
C14 O17 C17 C18 178.84(14)
O17 C17 C18 C19 -177.55(14)
C17 C18 C19 C20 178.02(16)

loop_
_cod_related_entry_id
_cod_related_entry_database
_cod_related_entry_code
1 ChemSpider 30659518
